data_1537078
loop_
_publ_author_name
'Kritikos, M.'
'Wallden, K.'
'Wikstad, E.'

_publ_section_title
;
 Hydrothermal synthesis, characterization and magnetic properties of three
 isostructural chain borophosphates: N H4 M(III) (B P2 O8 (O H)) with M =
 V or Fe and N H4 (Fe(III)0.53 V(III)0.47) (B P2 O8 (O H))
;
_journal_name_full 'Solid State Sciences'
_journal_page_first 649
_journal_page_last 658
_journal_volume 3
_journal_year 2001
_chemical_formula_sum 'B Fe0.47 H5 N O9 P2 V0.502'
_chemical_name_systematic '(N H4) (Fe0.47 V0.502) (B P2 O8 (O H))'
_space_group_IT_number 14
_symmetry_space_group_name_Hall '-P 2ybc'
_symmetry_space_group_name_H-M 'P 1 21/c 1'
_cell_angle_alpha 90
_cell_angle_beta 102.28
_cell_angle_gamma 90
_cell_formula_units_Z 4
_cell_length_a 9.404
_cell_length_b 8.316
_cell_length_c 9.706
_cell_volume 741.678
_citation_journal_id_ASTM SSSCFJ
_cod_data_source_file Kritikos_SSSCFJ_2001_57.cif
_cod_data_source_block H5B1Fe0.47N1O9P2V0.502
_cod_original_cell_volume 741.6778
_cod_original_formula_sum 'H5 B1 Fe0.47 N1 O9 P2 V0.502'
_cod_database_code 1537078

loop_
_symmetry_equiv_pos_as_xyz
x,y,z
-x,y+1/2,-z+1/2
-x,-y,-z
x,-y-1/2,z-1/2

loop_
_atom_site_label
_atom_site_type_symbol
_atom_site_fract_x
_atom_site_fract_y
_atom_site_fract_z
_atom_site_occupancy
_atom_site_U_iso_or_equiv
O9 O-2 1.0889 0.2105 0.7544 1 0.0
Fe1 Fe+3 0.71263 0.15193 0.93177 0.47 0.0
N1 N-3 0.6821 0.5958 1.0606 1 0.0
O5 O-2 0.8696 0.2748 1.0585 1 0.0
O8 O-2 0.9069 0.4201 0.7647 1 0.0
H2 H+1 0.356 0.436 0.875 1 0.0
O6 O-2 0.8188 -0.0517 1.0354 1 0.0
H1 H+1 0.691 0.672 0.987 1 0.0
P2 P+5 0.92189 0.2427 0.71571 1 0.0
H4 H+1 0.315 0.022 0.498 1 0.0
O4 O-2 0.8464 0.1289 0.8006 1 0.0
V1 V+3 0.71263 0.15193 0.93177 0.502 0.0
O1 O-2 0.611 0.3451 0.8435 1 0.0
H3 H+1 0.352 0.325 0.912 1 0.0
P1 P+5 0.42452 -0.063 0.7951 1 0.0
O3 O-2 0.5773 0.0068 0.8076 1 0.0
O2 O-2 0.5887 0.1642 1.0775 1 0.0
O7 O-2 0.3155 0.0822 0.7829 1 0.0
B1 B+3 1.1695 0.0617 0.8092 1 0.0
